data_2225945
loop_
_publ_author_name
'Li, Xueshu'
'Parkin, Sean'
'Duffel, Michael W.'
'Robertson, Larry W.'
'Lehmler, Hans-Joachim'

_publ_section_title
;
 Biphenyl-4-yl 2,2,2-trichloroethyl sulfate
;
_journal_coeditor_code OM2330
_journal_issue 5
_journal_name_full 'Acta Crystallographica Section E'
_journal_page_first o1073
_journal_paper_doi 10.1107/S1600536810012845
_journal_volume 66
_journal_year 2010
_chemical_formula_iupac 'C14 H11 Cl3 O4 S'
_chemical_formula_moiety 'C14 H11 Cl3 O4 S'
_chemical_formula_sum 'C14 H11 Cl3 O4 S'
_chemical_formula_weight 381.64
_chemical_name_systematic
;
Biphenyl-4-yl 2,2,2-trichloroethyl sulfate
;
_space_group_IT_number 14
_symmetry_cell_setting monoclinic
_symmetry_space_group_name_Hall '-P 2yn'
_symmetry_space_group_name_H-M 'P 1 21/n 1'
_atom_sites_solution_hydrogens geom
_atom_sites_solution_primary direct
_atom_sites_solution_secondary difmap
_audit_creation_method SHELXL97
_cell_angle_alpha 90.00
_cell_angle_beta 90.181(2)
_cell_angle_gamma 90.00
_cell_formula_units_Z 4
_cell_length_a 7.5761(2)
_cell_length_b 5.8272(2)
_cell_length_c 35.2679(11)
_cell_measurement_reflns_used 19102
_cell_measurement_temperature 90.0(2)
_cell_measurement_theta_max 27.5
_cell_measurement_theta_min 1.00
_cell_volume 1556.98(8)
_computing_cell_refinement 'SCALEPACK (Otwinowski & Minor, 1997)'
_computing_data_collection 'COLLECT (Nonius, 1998)'
_computing_data_reduction 'DENZO-SMN (Otwinowski & Minor, 1997)'
_computing_molecular_graphics 'XP in SHELXTL (Sheldrick, 2008)'
_computing_publication_material
;
SHELX97 (Sheldrick, 2008) and local procedures
;
_computing_structure_refinement 'SHELXL97 (Sheldrick, 2008)'
_computing_structure_solution 'SHELXS97 (Sheldrick, 2008)'
_diffrn_ambient_temperature 90.0(2)
_diffrn_detector_area_resol_mean 18
_diffrn_measured_fraction_theta_full 0.995
_diffrn_measured_fraction_theta_max 0.995
_diffrn_measurement_device_type 'Nonius KappaCCD diffractometer'
_diffrn_measurement_method '\w scans at fixed \c = 55\%'
_diffrn_radiation_monochromator graphite
_diffrn_radiation_source 'fine-focus sealed tube'
_diffrn_radiation_type MoK\a
_diffrn_radiation_wavelength 0.71073
_diffrn_reflns_av_R_equivalents 0.0787
_diffrn_reflns_av_sigmaI/netI 0.0697
_diffrn_reflns_limit_h_max 9
_diffrn_reflns_limit_h_min -9
_diffrn_reflns_limit_k_max 7
_diffrn_reflns_limit_k_min -7
_diffrn_reflns_limit_l_max 43
_diffrn_reflns_limit_l_min -43
_diffrn_reflns_number 15429
_diffrn_reflns_theta_full 25.00
_diffrn_reflns_theta_max 26.00
_diffrn_reflns_theta_min 2.31
_diffrn_standards_number 0
_exptl_absorpt_coefficient_mu 0.736
_exptl_absorpt_correction_T_max 0.944
_exptl_absorpt_correction_T_min 0.699
_exptl_absorpt_correction_type multi-scan
_exptl_absorpt_process_details '(SADABS; Bruker Nonius, 2006)'
_exptl_crystal_colour colourless
_exptl_crystal_density_diffrn 1.628
_exptl_crystal_density_method 'not measured'
_exptl_crystal_description slab
_exptl_crystal_F_000 776
_exptl_crystal_size_max 0.43
_exptl_crystal_size_mid 0.40
_exptl_crystal_size_min 0.08
_refine_diff_density_max 0.620
_refine_diff_density_min -0.460
_refine_ls_extinction_method none
_refine_ls_goodness_of_fit_ref 1.091
_refine_ls_hydrogen_treatment constr
_refine_ls_matrix_type full
_refine_ls_number_parameters 199
_refine_ls_number_reflns 3041
_refine_ls_number_restraints 0
_refine_ls_restrained_S_all 1.091
_refine_ls_R_factor_all 0.1028
_refine_ls_R_factor_gt 0.0538
_refine_ls_shift/su_max 0.001
_refine_ls_shift/su_mean 0.000
_refine_ls_structure_factor_coef Fsqd
_refine_ls_weighting_details 'calc w = 1/[\s^2^(Fo^2^)+(0.0617P)^2^+1.4460P] where P=(Fo^2^+2Fc^2^)/3'
_refine_ls_weighting_scheme calc
_refine_ls_wR_factor_gt 0.1154
_refine_ls_wR_factor_ref 0.1370
_reflns_number_gt 1939
_reflns_number_total 3041
_reflns_threshold_expression I>2\s(I)
_cod_data_source_file om2330.cif
_cod_data_source_block I
_cod_original_sg_symbol_H-M 'P 21/n'
_cod_database_code 2225945
_cod_database_fobs_code 2225945

loop_
_symmetry_equiv_pos_as_xyz
'x, y, z'
'-x+1/2, y+1/2, -z+1/2'
'-x, -y, -z'
'x-1/2, -y-1/2, z-1/2'

loop_
_atom_site_type_symbol
_atom_site_label
_atom_site_fract_x
_atom_site_fract_y
_atom_site_fract_z
_atom_site_U_iso_or_equiv
_atom_site_adp_type
_atom_site_calc_flag
_atom_site_refinement_flags
_atom_site_occupancy
_atom_site_disorder_assembly
_atom_site_disorder_group
S S1 0.57446(13) 0.92450(18) 0.59262(3) 0.0208(3) Uani d . 1 . .
O O1 0.6710(3) 0.7616(5) 0.62196(7) 0.0220(7) Uani d . 1 . .
O O2 0.3875(3) 0.8117(5) 0.58864(7) 0.0209(6) Uani d . 1 . .
O O3 0.6713(4) 0.8999(5) 0.55880(7) 0.0261(7) Uani d . 1 . .
O O4 0.5421(4) 1.1419(5) 0.60895(7) 0.0261(7) Uani d . 1 . .
Cl Cl1 0.21565(14) 0.28054(18) 0.52992(3) 0.0281(3) Uani d . 1 . .
Cl Cl2 0.03163(13) 0.6724(2) 0.56132(3) 0.0289(3) Uani d . 1 . .
Cl Cl3 0.29160(14) 0.73955(18) 0.50317(3) 0.0260(3) Uani d . 1 . .
C C1 0.5167(5) 0.7417(7) 0.73623(11) 0.0193(9) Uani d . 1 . .
C C2 0.4726(5) 0.5655(7) 0.71089(11) 0.0234(10) Uani d . 1 . .
H H2 0.4087 0.4365 0.7199 0.028 Uiso calc R 1 . .
C C3 0.5198(6) 0.5746(7) 0.67315(10) 0.0248(10) Uani d . 1 . .
H H3 0.4888 0.4539 0.6563 0.030 Uiso calc R 1 . .
C C4 0.6121(5) 0.7612(7) 0.66051(10) 0.0192(9) Uani d . 1 . .
C C5 0.6597(5) 0.9377(8) 0.68381(11) 0.0262(10) Uani d . 1 . .
H H5 0.7243 1.0650 0.6743 0.031 Uiso calc R 1 . .
C C6 0.6116(5) 0.9270(7) 0.72177(11) 0.0242(10) Uani d . 1 . .
H H6 0.6441 1.0489 0.7383 0.029 Uiso calc R 1 . .
C C7 0.3776(5) 0.5798(7) 0.57323(10) 0.0202(9) Uani d . 1 . .
H H7A 0.3497 0.4696 0.5937 0.024 Uiso calc R 1 . .
H H7B 0.4928 0.5364 0.5621 0.024 Uiso calc R 1 . .
C C8 0.2351(5) 0.5715(7) 0.54294(10) 0.0203(9) Uani d . 1 . .
C C1' 0.4713(5) 0.7278(7) 0.77748(10) 0.0188(9) Uani d . 1 . .
C C2' 0.5201(6) 0.9018(7) 0.80282(11) 0.0268(10) Uani d . 1 . .
H H2' 0.5773 1.0352 0.7934 0.032 Uiso calc R 1 . .
C C3' 0.4867(6) 0.8833(8) 0.84125(12) 0.0304(11) Uani d . 1 . .
H H3' 0.5219 1.0033 0.8579 0.037 Uiso calc R 1 . .
C C4' 0.4027(5) 0.6923(8) 0.85568(11) 0.0265(10) Uani d . 1 . .
H H4' 0.3811 0.6788 0.8821 0.032 Uiso calc R 1 . .
C C5' 0.3503(6) 0.5199(8) 0.83080(11) 0.0330(11) Uani d . 1 . .
H H5' 0.2903 0.3887 0.8402 0.040 Uiso calc R 1 . .
C C6' 0.3851(5) 0.5385(8) 0.79256(11) 0.0305(11) Uani d . 1 . .
H H6' 0.3489 0.4184 0.7761 0.037 Uiso calc R 1 . .

loop_
_atom_site_aniso_label
_atom_site_aniso_U_11
_atom_site_aniso_U_22
_atom_site_aniso_U_33
_atom_site_aniso_U_12
_atom_site_aniso_U_13
_atom_site_aniso_U_23
S1 0.0235(6) 0.0200(6) 0.0188(5) 0.0022(5) -0.0014(4) 0.0011(4)
O1 0.0250(16) 0.0222(17) 0.0187(14) 0.0051(13) -0.0025(12) 0.0031(12)
O2 0.0179(15) 0.0206(16) 0.0242(15) 0.0040(13) -0.0021(11) -0.0042(12)
O3 0.0283(16) 0.0268(18) 0.0232(14) 0.0012(14) 0.0034(12) 0.0018(13)
O4 0.0368(17) 0.0170(16) 0.0245(15) 0.0058(14) -0.0058(13) -0.0071(13)
Cl1 0.0364(6) 0.0211(6) 0.0267(5) -0.0025(5) -0.0040(5) -0.0021(4)
Cl2 0.0223(6) 0.0371(7) 0.0274(6) 0.0027(5) 0.0009(4) -0.0017(5)
Cl3 0.0353(6) 0.0243(6) 0.0186(5) -0.0011(5) 0.0026(4) 0.0022(4)
C1 0.014(2) 0.021(2) 0.023(2) 0.0037(18) -0.0018(16) 0.0023(18)
C2 0.032(2) 0.011(2) 0.027(2) -0.0016(19) -0.0028(18) 0.0027(18)
C3 0.038(3) 0.018(2) 0.019(2) -0.004(2) -0.0042(19) 0.0019(18)
C4 0.018(2) 0.022(2) 0.0171(19) 0.0096(18) -0.0041(16) -0.0004(18)
C5 0.024(2) 0.029(3) 0.026(2) -0.009(2) -0.0031(18) 0.0021(19)
C6 0.022(2) 0.026(3) 0.024(2) -0.0067(19) -0.0041(17) -0.0071(19)
C7 0.028(2) 0.015(2) 0.0177(19) 0.0027(18) -0.0002(17) -0.0003(16)
C8 0.024(2) 0.016(2) 0.021(2) 0.0034(18) 0.0002(17) -0.0008(17)
C1' 0.016(2) 0.018(2) 0.022(2) -0.0012(18) -0.0009(16) -0.0024(17)
C2' 0.034(3) 0.022(3) 0.024(2) -0.003(2) 0.0029(19) 0.0009(19)
C3' 0.037(3) 0.030(3) 0.024(2) -0.004(2) 0.005(2) -0.006(2)
C4' 0.026(2) 0.034(3) 0.019(2) 0.005(2) 0.0074(18) -0.0019(19)
C5' 0.043(3) 0.030(3) 0.026(2) -0.013(2) 0.012(2) -0.001(2)
C6' 0.031(3) 0.031(3) 0.030(2) -0.009(2) 0.006(2) -0.008(2)

loop_
_atom_type_symbol
_atom_type_description
_atom_type_scat_dispersion_real
_atom_type_scat_dispersion_imag
_atom_type_scat_source
C C 0.0033 0.0016 'International Tables Vol C Tables 4.2.6.8 and 6.1.1.4'
H H 0.0000 0.0000 'International Tables Vol C Tables 4.2.6.8 and 6.1.1.4'
O O 0.0106 0.0060 'International Tables Vol C Tables 4.2.6.8 and 6.1.1.4'
S S 0.1246 0.1234 'International Tables Vol C Tables 4.2.6.8 and 6.1.1.4'
Cl Cl 0.1484 0.1585 'International Tables Vol C Tables 4.2.6.8 and 6.1.1.4'

loop_
_geom_angle_atom_site_label_1
_geom_angle_atom_site_label_2
_geom_angle_atom_site_label_3
_geom_angle_site_symmetry_1
_geom_angle_site_symmetry_3
_geom_angle
_geom_angle_publ_flag
O3 S1 O4 . . 121.83(18) ?
O3 S1 O2 . . 110.75(16) ?
O4 S1 O2 . . 104.74(16) ?
O3 S1 O1 . . 104.57(16) ?
O4 S1 O1 . . 110.58(15) ?
O2 S1 O1 . . 102.89(15) ?
C4 O1 S1 . . 118.5(2) ?
C7 O2 S1 . . 117.8(2) ?
C6 C1 C2 . . 117.1(4) ?
C6 C1 C1' . . 121.1(4) ?
C2 C1 C1' . . 121.7(4) ?
C3 C2 C1 . . 121.7(4) ?
C3 C2 H2 . . 119.2 ?
C1 C2 H2 . . 119.2 ?
C4 C3 C2 . . 118.6(4) ?
C4 C3 H3 . . 120.7 ?
C2 C3 H3 . . 120.7 ?
C5 C4 C3 . . 122.5(4) ?
C5 C4 O1 . . 119.2(4) ?
C3 C4 O1 . . 118.2(3) ?
C4 C5 C6 . . 118.5(4) ?
C4 C5 H5 . . 120.8 ?
C6 C5 H5 . . 120.8 ?
C5 C6 C1 . . 121.6(4) ?
C5 C6 H6 . . 119.2 ?
C1 C6 H6 . . 119.2 ?
O2 C7 C8 . . 109.1(3) ?
O2 C7 H7A . . 109.9 ?
C8 C7 H7A . . 109.9 ?
O2 C7 H7B . . 109.9 ?
C8 C7 H7B . . 109.9 ?
H7A C7 H7B . . 108.3 ?
C7 C8 Cl1 . . 105.8(3) ?
C7 C8 Cl3 . . 111.6(3) ?
Cl1 C8 Cl3 . . 110.3(2) ?
C7 C8 Cl2 . . 110.5(3) ?
Cl1 C8 Cl2 . . 110.0(2) ?
Cl3 C8 Cl2 . . 108.6(2) ?
C6' C1' C2' . . 117.0(4) ?
C6' C1' C1 . . 121.6(4) ?
C2' C1' C1 . . 121.3(4) ?
C3' C2' C1' . . 121.3(4) ?
C3' C2' H2' . . 119.3 ?
C1' C2' H2' . . 119.3 ?
C4' C3' C2' . . 120.7(4) ?
C4' C3' H3' . . 119.7 ?
C2' C3' H3' . . 119.7 ?
C3' C4' C5' . . 118.7(4) ?
C3' C4' H4' . . 120.6 ?
C5' C4' H4' . . 120.6 ?
C6' C5' C4' . . 120.4(4) ?
C6' C5' H5' . . 119.8 ?
C4' C5' H5' . . 119.8 ?
C5' C6' C1' . . 121.9(4) ?
C5' C6' H6' . . 119.1 ?
C1' C6' H6' . . 119.1 ?

loop_
_geom_bond_atom_site_label_1
_geom_bond_atom_site_label_2
_geom_bond_site_symmetry_2
_geom_bond_distance
_geom_bond_publ_flag
S1 O3 . 1.410(3) ?
S1 O4 . 1.414(3) ?
S1 O2 . 1.567(3) ?
S1 O1 . 1.582(3) ?
O1 C4 . 1.432(4) ?
O2 C7 . 1.459(5) ?
Cl1 C8 . 1.762(4) ?
Cl2 C8 . 1.774(4) ?
Cl3 C8 . 1.765(4) ?
C1 C6 . 1.395(6) ?
C1 C2 . 1.401(5) ?
C1 C1' . 1.498(5) ?
C2 C3 . 1.380(5) ?
C2 H2 . 0.9500 ?
C3 C4 . 1.368(6) ?
C3 H3 . 0.9500 ?
C4 C5 . 1.364(5) ?
C5 C6 . 1.390(5) ?
C5 H5 . 0.9500 ?
C6 H6 . 0.9500 ?
C7 C8 . 1.518(5) ?
C7 H7A . 0.9900 ?
C7 H7B . 0.9900 ?
C1' C6' . 1.389(6) ?
C1' C2' . 1.400(5) ?
C2' C3' . 1.384(5) ?
C2' H2' . 0.9500 ?
C3' C4' . 1.380(6) ?
C3' H3' . 0.9500 ?
C4' C5' . 1.391(6) ?
C4' H4' . 0.9500 ?
C5' C6' . 1.379(5) ?
C5' H5' . 0.9500 ?
C6' H6' . 0.9500 ?

loop_
_geom_torsion_atom_site_label_1
_geom_torsion_atom_site_label_2
_geom_torsion_atom_site_label_3
_geom_torsion_atom_site_label_4
_geom_torsion_site_symmetry_1
_geom_torsion_site_symmetry_2
_geom_torsion_site_symmetry_3
_geom_torsion_site_symmetry_4
_geom_torsion
_geom_torsion_publ_flag
O3 S1 O1 C4 . . . . 175.2(3) ?
O4 S1 O1 C4 . . . . 42.4(3) ?
O2 S1 O1 C4 . . . . -69.0(3) ?
O3 S1 O2 C7 . . . . 48.4(3) ?
O4 S1 O2 C7 . . . . -178.5(2) ?
O1 S1 O2 C7 . . . . -62.8(3) ?
C6 C1 C2 C3 . . . . -0.4(6) ?
C1' C1 C2 C3 . . . . -177.7(4) ?
C1 C2 C3 C4 . . . . 0.1(6) ?
C2 C3 C4 C5 . . . . 0.3(6) ?
C2 C3 C4 O1 . . . . 175.7(3) ?
S1 O1 C4 C5 . . . . -77.2(4) ?
S1 O1 C4 C3 . . . . 107.2(4) ?
C3 C4 C5 C6 . . . . -0.3(6) ?
O1 C4 C5 C6 . . . . -175.7(3) ?
C4 C5 C6 C1 . . . . -0.1(6) ?
C2 C1 C6 C5 . . . . 0.4(6) ?
C1' C1 C6 C5 . . . . 177.7(4) ?
S1 O2 C7 C8 . . . . -132.5(3) ?
O2 C7 C8 Cl1 . . . . -173.5(2) ?
O2 C7 C8 Cl3 . . . . 66.5(3) ?
O2 C7 C8 Cl2 . . . . -54.5(4) ?
C6 C1 C1' C6' . . . . -176.6(4) ?
C2 C1 C1' C6' . . . . 0.7(6) ?
C6 C1 C1' C2' . . . . 1.0(6) ?
C2 C1 C1' C2' . . . . 178.2(4) ?
C6' C1' C2' C3' . . . . 1.2(6) ?
C1 C1' C2' C3' . . . . -176.4(4) ?
C1' C2' C3' C4' . . . . -0.5(7) ?
C2' C3' C4' C5' . . . . -0.8(7) ?
C3' C4' C5' C6' . . . . 1.2(7) ?
C4' C5' C6' C1' . . . . -0.5(7) ?
C2' C1' C6' C5' . . . . -0.8(6) ?
C1 C1' C6' C5' . . . . 176.9(4) ?

loop_
_cod_related_entry_id
_cod_related_entry_database
_cod_related_entry_code
1 ChemSpider 24744848
